data_4300977
loop_
_publ_author_name
'Wadas, Thaddeus J.'
'Chakraborty, Soma'
'Lachicotte, Rene J.'
'Wang, Quan-Ming'
'Eisenberg, Richard'

_publ_section_title
;
 Facile Synthesis, Structure, and Luminescence Properties of
 Pt(diimine)bis(arylacetylide) Chromophore--Donor Dyads
;
_journal_coden_ASTM INOCAJ
_journal_issue 8
_journal_name_full 'Inorganic Chemistry'
_journal_page_first 2628
_journal_page_last 2638
_journal_paper_doi 10.1021/ic048886l
_journal_volume 44
_journal_year 2005
_chemical_formula_moiety 'C54 H36 N4 Pt'
_chemical_formula_sum 'C54 H36 N4 Pt'
_chemical_formula_weight 935.96
_chemical_name_common EISTH09
_space_group_IT_number 15
_symmetry_cell_setting monoclinic
_symmetry_space_group_name_Hall '-C 2yc'
_symmetry_space_group_name_H-M 'C 1 2/c 1'
_atom_sites_solution_hydrogens geom
_atom_sites_solution_primary direct
_atom_sites_solution_secondary difmap
_audit_creation_method SHELXL-97
_cell_angle_alpha 90.00
_cell_angle_beta 118.036(3)
_cell_angle_gamma 90.00
_cell_formula_units_Z 4
_cell_length_a 22.954(6)
_cell_length_b 19.501(5)
_cell_length_c 11.044(3)
_cell_measurement_reflns_used 3694
_cell_measurement_temperature 193(2)
_cell_measurement_theta_max 21.071
_cell_measurement_theta_min 2.899
_cell_volume 4363(2)
_computing_cell_refinement 'Bruker SMART'
_computing_data_collection 'Bruker SMART'
_computing_data_reduction 'Bruker SAINT'
_computing_molecular_graphics 'Bruker SHELXTL'
_computing_publication_material 'Bruker SHELXTL'
_computing_structure_refinement 'SHELXL-97 (Sheldrick, 1997)'
_computing_structure_solution 'SHELXS-97 (Sheldrick, 1990)'
_diffrn_ambient_temperature 193(2)
_diffrn_measured_fraction_theta_full 0.974
_diffrn_measured_fraction_theta_max 0.974
_diffrn_measurement_device_type 'CCD area detector'
_diffrn_measurement_method 'omega scans'
_diffrn_radiation_monochromator graphite
_diffrn_radiation_source 'fine-focus sealed tube'
_diffrn_radiation_type MoK\a
_diffrn_radiation_wavelength 0.71073
_diffrn_reflns_av_R_equivalents 0.0712
_diffrn_reflns_av_sigmaI/netI 0.1009
_diffrn_reflns_limit_h_max 29
_diffrn_reflns_limit_h_min -30
_diffrn_reflns_limit_k_max 25
_diffrn_reflns_limit_k_min -25
_diffrn_reflns_limit_l_max 14
_diffrn_reflns_limit_l_min -14
_diffrn_reflns_number 19236
_diffrn_reflns_theta_full 28.28
_diffrn_reflns_theta_max 28.28
_diffrn_reflns_theta_min 2.01
_exptl_absorpt_coefficient_mu 3.256
_exptl_absorpt_correction_type empirical
_exptl_absorpt_process_details SADABS
_exptl_crystal_density_diffrn 1.425
_exptl_crystal_density_method 'not measured'
_exptl_crystal_F_000 1864
_refine_diff_density_max 1.205
_refine_diff_density_min -0.487
_refine_diff_density_rms 0.146
_refine_ls_extinction_method none
_refine_ls_goodness_of_fit_ref 0.944
_refine_ls_hydrogen_treatment mixed
_refine_ls_matrix_type full
_refine_ls_number_parameters 267
_refine_ls_number_reflns 5270
_refine_ls_number_restraints 0
_refine_ls_restrained_S_all 0.944
_refine_ls_R_factor_all 0.1256
_refine_ls_R_factor_gt 0.0515
_refine_ls_shift/su_max 0.000
_refine_ls_shift/su_mean 0.000
_refine_ls_structure_factor_coef Fsqd
_refine_ls_weighting_details 'calc w=1/[\s^2^(Fo^2^)+(0.0669P)^2^+0.0000P] where P=(Fo^2^+2Fc^2^)/3'
_refine_ls_weighting_scheme calc
_refine_ls_wR_factor_gt 0.1187
_refine_ls_wR_factor_ref 0.1366
_reflns_number_gt 2780
_reflns_number_total 5270
_reflns_threshold_expression >2sigma(I)
_cod_data_source_file ic048886lsi20040813_030005_4.cif
_cod_data_source_block 4
_cod_depositor_comments
;
The following automatic conversions were performed:
'_symmetry_cell_setting' value 'Monoclinic' changed to 'monoclinic'
according to '/home/saulius/struct/CIF-dictionaries/cif_core.dic'
dictionary named 'cif_core.dic' version 2.4.1 from 2010-06-29.

Automatic conversion script
Id: cif_fix_enum 1527 2010-12-29 10:47:43Z saulius 
;
_cod_original_cell_volume 4363.5(19)
_cod_database_code 4300977

loop_
_symmetry_equiv_pos_as_xyz
'x, y, z'
'-x, y, -z+1/2'
'x+1/2, y+1/2, z'
'-x+1/2, y+1/2, -z+1/2'
'-x, -y, -z'
'x, -y, z-1/2'
'-x+1/2, -y+1/2, -z'
'x+1/2, -y+1/2, z-1/2'

loop_
_atom_site_label
_atom_site_type_symbol
_atom_site_fract_x
_atom_site_fract_y
_atom_site_fract_z
_atom_site_U_iso_or_equiv
_atom_site_adp_type
_atom_site_occupancy
_atom_site_symmetry_multiplicity
_atom_site_calc_flag
_atom_site_refinement_flags
_atom_site_disorder_assembly
_atom_site_disorder_group
Pt1 Pt 0.0000 0.50028(3) 0.2500 0.04200(15) Uani 1 2 d S . .
N1 N -0.0369(3) 0.4180(3) 0.1156(6) 0.0380(14) Uani 1 1 d . . .
N2 N 0.2063(3) 0.8795(3) 0.8592(6) 0.0483(16) Uani 1 1 d . . .
C1 C 0.0471(4) 0.5712(4) 0.3886(9) 0.055(2) Uani 1 1 d . . .
C2 C 0.0764(4) 0.6150(4) 0.4711(8) 0.0460(19) Uani 1 1 d . . .
C3 C 0.1111(3) 0.6645(4) 0.5734(7) 0.0408(17) Uani 1 1 d . . .
C4 C 0.1333(3) 0.6496(4) 0.7131(7) 0.0471(19) Uani 1 1 d . . .
H4A H 0.1301 0.6041 0.7403 0.057 Uiso 1 1 calc R . .
C5 C 0.1595(3) 0.7004(4) 0.8104(7) 0.0461(18) Uani 1 1 d . . .
H5A H 0.1732 0.6898 0.9039 0.055 Uiso 1 1 calc R . .
C6 C 0.1662(3) 0.7667(4) 0.7741(7) 0.0406(18) Uani 1 1 d . . .
C7 C 0.1477(4) 0.7814(4) 0.6370(7) 0.0445(18) Uani 1 1 d . . .
H7A H 0.1538 0.8262 0.6115 0.053 Uiso 1 1 calc R . .
C8 C 0.1207(4) 0.7314(4) 0.5393(7) 0.0480(19) Uani 1 1 d . . .
H8A H 0.1082 0.7422 0.4463 0.058 Uiso 1 1 calc R . .
C9 C 0.1912(3) 0.8195(4) 0.8814(7) 0.0445(18) Uani 1 1 d . . .
H9A H 0.1964 0.8086 0.9698 0.053 Uiso 1 1 calc R . .
C10 C 0.2251(4) 0.9309(4) 0.9647(7) 0.0459(19) Uani 1 1 d . . .
C11 C 0.1920(4) 0.9398(4) 1.0402(8) 0.058(2) Uani 1 1 d . . .
H11A H 0.1570 0.9097 1.0272 0.070 Uiso 1 1 calc R . .
C12 C 0.2092(5) 0.9917(5) 1.1333(9) 0.071(3) Uani 1 1 d . . .
H12A H 0.1868 0.9967 1.1864 0.085 Uiso 1 1 calc R . .
C13 C 0.2595(4) 1.0375(5) 1.1514(8) 0.061(2) Uani 1 1 d . . .
H13A H 0.2698 1.0754 1.2123 0.073 Uiso 1 1 calc R . .
C14 C 0.2928(4) 1.0269(4) 1.0811(8) 0.049(2) Uani 1 1 d . . .
H14A H 0.3290 1.0558 1.0971 0.059 Uiso 1 1 calc R . .
C15 C 0.2756(4) 0.9745(4) 0.9854(8) 0.050(2) Uani 1 1 d . . .
H15A H 0.2990 0.9689 0.9343 0.060 Uiso 1 1 calc R . .
C16 C -0.0727(4) 0.4207(4) -0.0209(7) 0.0456(18) Uani 1 1 d . . .
H16A H -0.0852 0.4640 -0.0651 0.055 Uiso 1 1 calc R . .
C17 C -0.0916(4) 0.3617(4) -0.0985(7) 0.0466(19) Uani 1 1 d . . .
H17A H -0.1164 0.3657 -0.1954 0.056 Uiso 1 1 calc R . .
C18 C -0.0764(3) 0.2985(4) -0.0426(7) 0.0420(18) Uani 1 1 d . . .
C19 C -0.0384(3) 0.2940(4) 0.1041(7) 0.0421(17) Uani 1 1 d . . .
C20 C -0.0201(3) 0.3552(4) 0.1753(6) 0.0391(16) Uani 1 1 d . . .
C21 C -0.0998(4) 0.2374(4) -0.1325(7) 0.0452(18) Uani 1 1 d . . .
C22 C -0.0579(4) 0.1884(4) -0.1370(8) 0.056(2) Uani 1 1 d . . .
H22A H -0.0119 0.1919 -0.0767 0.067 Uiso 1 1 calc R . .
C23 C -0.0816(4) 0.1342(4) -0.2277(8) 0.061(2) Uani 1 1 d . . .
H23A H -0.0518 0.1009 -0.2293 0.074 Uiso 1 1 calc R . .
C24 C -0.1477(5) 0.1281(5) -0.3155(8) 0.065(3) Uani 1 1 d . . .
H24A H -0.1640 0.0911 -0.3788 0.078 Uiso 1 1 calc R . .
C25 C -0.1900(4) 0.1760(5) -0.3105(8) 0.060(2) Uani 1 1 d . . .
H25A H -0.2361 0.1711 -0.3688 0.071 Uiso 1 1 calc R . .
C26 C -0.1668(4) 0.2323(4) -0.2209(8) 0.054(2) Uani 1 1 d . . .
H26A H -0.1965 0.2663 -0.2210 0.065 Uiso 1 1 calc R . .
C27 C -0.0182(3) 0.2331(4) 0.1803(6) 0.0444(18) Uani 1 1 d . . .
H27A H -0.0302 0.1905 0.1333 0.053 Uiso 1 1 calc R . .

loop_
_atom_site_aniso_label
_atom_site_aniso_U_11
_atom_site_aniso_U_22
_atom_site_aniso_U_33
_atom_site_aniso_U_23
_atom_site_aniso_U_13
_atom_site_aniso_U_12
Pt1 0.0430(2) 0.0382(2) 0.0425(2) 0.000 0.01817(17) 0.000
N1 0.033(3) 0.036(3) 0.034(3) -0.010(3) 0.007(3) -0.007(3)
N2 0.052(4) 0.054(4) 0.038(3) 0.003(3) 0.020(3) -0.001(3)
C1 0.062(6) 0.050(5) 0.076(6) 0.024(5) 0.050(5) 0.025(5)
C2 0.050(5) 0.038(4) 0.052(5) 0.002(4) 0.025(4) -0.005(4)
C3 0.032(4) 0.051(5) 0.042(4) -0.001(4) 0.020(3) 0.000(4)
C4 0.041(4) 0.045(5) 0.054(5) 0.009(4) 0.022(4) 0.000(4)
C5 0.045(4) 0.058(5) 0.031(4) 0.006(4) 0.015(3) 0.005(4)
C6 0.040(4) 0.048(5) 0.029(4) 0.000(3) 0.012(3) 0.010(4)
C7 0.051(5) 0.038(4) 0.045(5) 0.008(3) 0.023(4) 0.008(4)
C8 0.056(5) 0.051(5) 0.038(4) 0.003(4) 0.023(4) 0.005(4)
C9 0.041(4) 0.059(5) 0.032(4) 0.008(4) 0.015(3) 0.012(4)
C10 0.050(5) 0.043(4) 0.036(4) -0.001(3) 0.013(4) -0.001(4)
C11 0.069(6) 0.061(6) 0.054(5) -0.019(4) 0.037(5) -0.024(5)
C12 0.080(6) 0.082(7) 0.065(5) -0.019(5) 0.047(5) -0.015(6)
C13 0.066(6) 0.066(6) 0.042(5) -0.016(4) 0.020(4) -0.015(5)
C14 0.055(5) 0.051(4) 0.038(4) 0.000(4) 0.019(4) -0.007(4)
C15 0.051(5) 0.054(5) 0.041(4) 0.006(4) 0.019(4) 0.002(4)
C16 0.050(5) 0.046(5) 0.040(4) -0.001(4) 0.021(4) -0.006(4)
C17 0.043(5) 0.062(5) 0.028(4) 0.001(4) 0.011(3) -0.006(4)
C18 0.029(4) 0.054(5) 0.041(4) 0.006(4) 0.015(3) 0.002(4)
C19 0.034(4) 0.039(4) 0.046(4) -0.005(3) 0.013(3) -0.007(3)
C20 0.035(4) 0.047(4) 0.035(4) 0.007(3) 0.017(3) 0.004(3)
C21 0.041(5) 0.047(5) 0.040(4) 0.000(3) 0.012(4) -0.011(4)
C22 0.042(5) 0.055(5) 0.055(5) -0.005(4) 0.010(4) -0.005(4)
C23 0.074(6) 0.053(5) 0.063(5) -0.006(4) 0.038(5) 0.003(5)
C24 0.071(7) 0.063(6) 0.046(5) -0.008(4) 0.016(5) -0.024(5)
C25 0.050(5) 0.066(6) 0.046(5) -0.003(4) 0.010(4) -0.020(5)
C26 0.060(5) 0.063(6) 0.037(5) 0.011(4) 0.020(4) -0.003(4)
C27 0.043(4) 0.035(4) 0.051(4) -0.007(3) 0.019(4) -0.006(3)

loop_
_atom_type_symbol
_atom_type_description
_atom_type_scat_dispersion_real
_atom_type_scat_dispersion_imag
_atom_type_scat_source
C C 0.0033 0.0016 'International Tables Vol C Tables 4.2.6.8 and 6.1.1.4'
H H 0.0000 0.0000 'International Tables Vol C Tables 4.2.6.8 and 6.1.1.4'
N N 0.0061 0.0033 'International Tables Vol C Tables 4.2.6.8 and 6.1.1.4'
Pt Pt -1.7033 8.3905 'International Tables Vol C Tables 4.2.6.8 and 6.1.1.4'

loop_
_geom_angle_atom_site_label_1
_geom_angle_atom_site_label_2
_geom_angle_atom_site_label_3
_geom_angle
_geom_angle_site_symmetry_1
_geom_angle_site_symmetry_3
_geom_angle_publ_flag
C1 Pt1 C1 90.6(5) . 2 ?
C1 Pt1 N1 95.6(3) . 2 ?
C1 Pt1 N1 171.7(3) 2 2 ?
C1 Pt1 N1 171.7(3) . . ?
C1 Pt1 N1 95.6(3) 2 . ?
N1 Pt1 N1 78.8(3) 2 . ?
C16 N1 C20 117.9(6) . . ?
C16 N1 Pt1 127.1(5) . . ?
C20 N1 Pt1 115.0(4) . . ?
C9 N2 C10 119.2(6) . . ?
C2 C1 Pt1 178.5(8) . . ?
C1 C2 C3 177.3(9) . . ?
C8 C3 C4 117.7(7) . . ?
C8 C3 C2 121.4(7) . . ?
C4 C3 C2 120.8(7) . . ?
C5 C4 C3 120.5(7) . . ?
C4 C5 C6 120.9(7) . . ?
C5 C6 C7 119.1(7) . . ?
C5 C6 C9 118.4(6) . . ?
C7 C6 C9 122.4(7) . . ?
C8 C7 C6 120.3(7) . . ?
C7 C8 C3 121.4(7) . . ?
N2 C9 C6 121.8(7) . . ?
C15 C10 C11 119.1(7) . . ?
C15 C10 N2 118.4(7) . . ?
C11 C10 N2 122.4(7) . . ?
C12 C11 C10 120.3(8) . . ?
C11 C12 C13 120.6(8) . . ?
C14 C13 C12 118.4(8) . . ?
C13 C14 C15 121.5(8) . . ?
C10 C15 C14 120.0(8) . . ?
N1 C16 C17 121.0(7) . . ?
C18 C17 C16 122.7(7) . . ?
C17 C18 C19 117.5(7) . . ?
C17 C18 C21 119.6(6) . . ?
C19 C18 C21 122.9(7) . . ?
C20 C19 C27 117.6(6) . . ?
C20 C19 C18 116.8(6) . . ?
C27 C19 C18 125.6(7) . . ?
N1 C20 C19 124.2(6) . . ?
N1 C20 C20 115.6(4) . 2 ?
C19 C20 C20 120.3(4) . 2 ?
C22 C21 C26 119.3(7) . . ?
C22 C21 C18 123.0(7) . . ?
C26 C21 C18 117.6(7) . . ?
C21 C22 C23 121.0(7) . . ?
C24 C23 C22 120.6(8) . . ?
C25 C24 C23 118.9(8) . . ?
C24 C25 C26 121.4(8) . . ?
C21 C26 C25 118.7(8) . . ?
C27 C27 C19 122.1(4) 2 . ?

loop_
_geom_bond_atom_site_label_1
_geom_bond_atom_site_label_2
_geom_bond_distance
_geom_bond_site_symmetry_2
_geom_bond_publ_flag
Pt1 C1 1.967(10) . ?
Pt1 C1 1.967(10) 2 ?
Pt1 N1 2.077(5) 2 ?
Pt1 N1 2.077(5) . ?
N1 C16 1.336(8) . ?
N1 C20 1.358(8) . ?
N2 C9 1.277(9) . ?
N2 C10 1.440(9) . ?
C1 C2 1.198(11) . ?
C2 C3 1.414(10) . ?
C3 C8 1.403(10) . ?
C3 C4 1.410(9) . ?
C4 C5 1.375(10) . ?
C5 C6 1.384(10) . ?
C6 C7 1.397(9) . ?
C6 C9 1.468(10) . ?
C7 C8 1.367(10) . ?
C10 C15 1.369(10) . ?
C10 C11 1.378(10) . ?
C11 C12 1.361(11) . ?
C12 C13 1.400(12) . ?
C13 C14 1.336(11) . ?
C14 C15 1.386(11) . ?
C16 C17 1.378(10) . ?
C17 C18 1.348(10) . ?
C18 C19 1.437(9) . ?
C18 C21 1.480(10) . ?
C19 C20 1.380(9) . ?
C19 C27 1.402(9) . ?
C20 C20 1.464(12) 2 ?
C21 C22 1.373(10) . ?
C21 C26 1.386(10) . ?
C22 C23 1.380(10) . ?
C23 C24 1.370(11) . ?
C24 C25 1.367(11) . ?
C25 C26 1.405(11) . ?
C27 C27 1.363(13) 2 ?
